data_7238755
loop_
_publ_author_name
'Washizaki, T.'
'Ishikawa, R.'
'Yoneda, K.'
'Kitagawa, S.'
'Kaizaki, S.'
'Fuyuhiro, A.'
'Kawata, S.'

_publ_section_title
;
 Reversible solid-state hydration and dehydration process involving anion
 transfer in a self-assembled Cu2 system
;
_journal_issue 32
_journal_name_full 'RSC Advances'
_journal_page_first 12169
_journal_paper_doi 10.1039/c2ra21865h
_journal_volume 2
_journal_year 2012
_chemical_formula_moiety 'C26 H18 Br2 Cu2 N8 '
_chemical_formula_sum 'C26 H18 Br2 Cu2 N8'
_chemical_formula_weight 729.38
_space_group_IT_number 14
_space_group_name_Hall '-P 2ybc'
_space_group_name_H-M_alt 'P 1 21/c 1'
_symmetry_cell_setting monoclinic
_symmetry_Int_Tables_number 14
_symmetry_space_group_name_Hall '-P 2ybc'
_symmetry_space_group_name_H-M 'P 1 21/c 1'
_cell_angle_alpha 90.0000
_cell_angle_beta 93.034(4)
_cell_angle_gamma 90.0000
_cell_formula_units_Z 2
_cell_length_a 6.382(2)
_cell_length_b 10.275(4)
_cell_length_c 18.954(7)
_cell_measurement_reflns_used 3296
_cell_measurement_temperature 200.1
_cell_measurement_theta_max 27.5
_cell_measurement_theta_min 3.2
_cell_volume 1241.2(8)
_computing_cell_refinement CrystalClear
_computing_data_collection CrystalClear
_computing_data_reduction CrystalStructure
_computing_publication_material 'CrystalStructure 3.8'
_computing_structure_refinement SHELXL
_computing_structure_solution SIR92
_diffrn_detector_area_resol_mean 7.31
_diffrn_measured_fraction_theta_full 0.986
_diffrn_measured_fraction_theta_max 0.986
_diffrn_measurement_device_type 'Rigaku Mercury'
_diffrn_measurement_method \w
_diffrn_radiation_type 'Mo K\a'
_diffrn_radiation_wavelength 0.71070
_diffrn_reflns_av_R_equivalents 0.031
_diffrn_reflns_limit_h_max 8
_diffrn_reflns_limit_h_min -7
_diffrn_reflns_limit_k_max 13
_diffrn_reflns_limit_k_min -13
_diffrn_reflns_limit_l_max 24
_diffrn_reflns_limit_l_min -24
_diffrn_reflns_number 11428
_diffrn_reflns_theta_full 27.48
_diffrn_reflns_theta_max 27.48
_exptl_absorpt_coefficient_mu 4.977
_exptl_absorpt_correction_T_max 0.608
_exptl_absorpt_correction_T_min 0.556
_exptl_absorpt_correction_type multi-scan
_exptl_absorpt_process_details 'Jacobson, R. (1998) Private communication'
_exptl_crystal_colour green
_exptl_crystal_density_diffrn 1.951
_exptl_crystal_density_method 'not measured'
_exptl_crystal_description column
_exptl_crystal_F_000 716.00
_exptl_crystal_size_max 0.50
_exptl_crystal_size_mid 0.10
_exptl_crystal_size_min 0.10
_refine_diff_density_max 0.53
_refine_diff_density_min -0.50
_refine_ls_extinction_method none
_refine_ls_goodness_of_fit_ref 1.018
_refine_ls_hydrogen_treatment refall
_refine_ls_number_parameters 173
_refine_ls_number_reflns 2813
_refine_ls_R_factor_gt 0.0220
_refine_ls_shift/su_max 0.0010
_refine_ls_structure_factor_coef Fsqd
_refine_ls_weighting_details 'w = 1/[\s^2^(Fo^2^)+(0.0356P)^2^+0.0000P] where P=(Fo^2^+2Fc^2^)/3'
_refine_ls_weighting_scheme calc
_refine_ls_wR_factor_ref 0.0609
_reflns_number_gt 2427
_reflns_number_total 2813
_reflns_threshold_expression F^2^>2.0\s(F^2^)
_cod_data_source_file c2ra21865h.txt
_cod_data_source_block '_antiCu2(bpypz)2Br2'
_cod_original_formula_sum 'C26 H18 Br2 Cu2 N8 '
_cod_database_code 7238755

loop_
_symmetry_equiv_pos_site_id
_symmetry_equiv_pos_as_xyz
1 +X,+Y,+Z
2 -X,1/2+Y,1/2-Z
3 -X,-Y,-Z
4 +X,1/2-Y,1/2+Z

loop_
_atom_site_label
_atom_site_type_symbol
_atom_site_fract_x
_atom_site_fract_y
_atom_site_fract_z
_atom_site_U_iso_or_equiv
_atom_site_adp_type
_atom_site_occupancy
_atom_site_symmetry_multiplicity
_atom_site_calc_flag
_atom_site_refinement_flags
Br(1) Br 0.44215(3) 0.25951(2) 0.134837(11) 0.02418(7) Uani 1.00 1 d .
Cu(1) Cu 0.25885(4) 0.08837(2) 0.047106(12) 0.01714(7) Uani 1.00 1 d .
N(1) N 0.0593(2) 0.22680(16) -0.00164(9) 0.0198(3) Uani 1.00 1 d .
N(2) N 0.3964(2) 0.11555(16) -0.04154(8) 0.0187(3) Uani 1.00 1 d .
N(3) N 0.5679(2) 0.06498(16) -0.06877(9) 0.0183(3) Uani 1.00 1 d .
N(4) N 0.8997(2) -0.00865(16) -0.13148(9) 0.0191(3) Uani 1.00 1 d .
C(1) C -0.1169(3) 0.2802(2) 0.02082(12) 0.0270(5) Uani 1.00 1 d .
C(2) C -0.2257(3) 0.3791(2) -0.01458(13) 0.0284(5) Uani 1.00 1 d .
C(3) C -0.1485(3) 0.4277(2) -0.07500(12) 0.0267(5) Uani 1.00 1 d .
C(4) C 0.0340(3) 0.3757(2) -0.09932(12) 0.0248(4) Uani 1.00 1 d .
C(5) C 0.1337(3) 0.27533(18) -0.06195(11) 0.0181(4) Uani 1.00 1 d .
C(6) C 0.3240(3) 0.21209(19) -0.08405(11) 0.0183(4) Uani 1.00 1 d .
C(7) C 0.4502(3) 0.22400(19) -0.14140(11) 0.0208(4) Uani 1.00 1 d .
C(8) C 0.6019(3) 0.1283(2) -0.12907(10) 0.0183(4) Uani 1.00 1 d .
C(9) C 0.7874(3) 0.08678(19) -0.16481(11) 0.0182(4) Uani 1.00 1 d .
C(10) C 0.8471(3) 0.1422(2) -0.22756(11) 0.0249(4) Uani 1.00 1 d .
C(11) C 1.0303(3) 0.1008(2) -0.25617(12) 0.0275(5) Uani 1.00 1 d .
C(12) C 1.1464(3) 0.0048(2) -0.22207(12) 0.0278(5) Uani 1.00 1 d .
C(13) C 1.0767(3) -0.0478(2) -0.16104(12) 0.0260(4) Uani 1.00 1 d .
H(1) H -0.1700 0.2483 0.0634 0.032 Uiso 1.00 1 c R
H(2) H -0.3518 0.4125 0.0028 0.034 Uiso 1.00 1 c R
H(3) H -0.2192 0.4964 -0.1000 0.032 Uiso 1.00 1 c R
H(4) H 0.0905 0.4084 -0.1412 0.030 Uiso 1.00 1 c R
H(5) H 0.4361 0.2833 -0.1798 0.025 Uiso 1.00 1 c R
H(6) H 0.7631 0.2077 -0.2504 0.030 Uiso 1.00 1 c R
H(7) H 1.0753 0.1381 -0.2987 0.033 Uiso 1.00 1 c R
H(8) H 1.2734 -0.0248 -0.2406 0.033 Uiso 1.00 1 c R
H(9) H 1.1572 -0.1151 -0.1385 0.031 Uiso 1.00 1 c R

loop_
_atom_site_aniso_label
_atom_site_aniso_U_11
_atom_site_aniso_U_22
_atom_site_aniso_U_33
_atom_site_aniso_U_12
_atom_site_aniso_U_13
_atom_site_aniso_U_23
Br(1) 0.01947(14) 0.02767(12) 0.02535(13) 0.00269(8) 0.00067(9) -0.00712(8)
Cu(1) 0.01750(15) 0.01892(13) 0.01528(13) 0.00470(9) 0.00337(10) 0.00132(9)
N(1) 0.0183(10) 0.0226(8) 0.0184(8) 0.0047(6) 0.0008(7) -0.0007(6)
N(2) 0.0188(9) 0.0219(8) 0.0157(8) 0.0057(6) 0.0033(7) 0.0007(6)
N(3) 0.0178(9) 0.0214(8) 0.0162(8) 0.0044(6) 0.0050(7) 0.0005(6)
N(4) 0.0182(9) 0.0201(8) 0.0192(8) 0.0003(6) 0.0030(7) 0.0005(6)
C(1) 0.0218(12) 0.0337(11) 0.0260(11) 0.0059(9) 0.0050(9) 0.0015(9)
C(2) 0.0210(12) 0.0293(11) 0.0350(13) 0.0077(9) 0.0010(10) -0.0031(9)
C(3) 0.0231(12) 0.0239(10) 0.0326(12) 0.0079(9) -0.0052(10) 0.0026(9)
C(4) 0.0265(13) 0.0245(10) 0.0231(11) 0.0039(9) -0.0013(9) 0.0032(8)
C(5) 0.0161(11) 0.0179(9) 0.0198(10) 0.0011(7) -0.0027(8) -0.0023(7)
C(6) 0.0194(11) 0.0172(8) 0.0182(9) 0.0022(7) 0.0002(8) 0.0011(7)
C(7) 0.0235(12) 0.0215(9) 0.0175(10) 0.0016(8) 0.0016(8) 0.0037(8)
C(8) 0.0196(11) 0.0209(9) 0.0147(9) 0.0014(8) 0.0024(8) 0.0011(7)
C(9) 0.0177(11) 0.0192(9) 0.0177(9) -0.0019(7) 0.0007(8) -0.0017(7)
C(10) 0.0265(13) 0.0276(10) 0.0209(10) -0.0008(9) 0.0032(9) 0.0027(8)
C(11) 0.0294(13) 0.0328(11) 0.0211(10) -0.0057(9) 0.0089(9) -0.0007(9)
C(12) 0.0235(12) 0.0309(11) 0.0299(12) -0.0021(9) 0.0107(10) -0.0059(9)
C(13) 0.0211(12) 0.0277(11) 0.0296(11) 0.0043(9) 0.0046(9) 0.0009(9)

loop_
_atom_type_symbol
_atom_type_description
_atom_type_scat_dispersion_real
_atom_type_scat_dispersion_imag
_atom_type_scat_source
C C 0.003 0.002
;
International Tables for Crystallography
(1992, Vol. C, Tables 4.2.6.8 and 6.1.1.4)
;
H H 0.000 0.000
;
International Tables for Crystallography
(1992, Vol. C, Table 6.1.1.4)
;
Br Br -0.290 2.459
;
International Tables for Crystallography
(1992, Vol. C, Tables 4.2.6.8 and 6.1.1.4)
;
Cu Cu 0.320 1.265
;
International Tables for Crystallography
(1992, Vol. C, Tables 4.2.6.8 and 6.1.1.4)
;
N N 0.006 0.003
;
International Tables for Crystallography
(1992, Vol. C, Tables 4.2.6.8 and 6.1.1.4)
;

loop_
_geom_angle_atom_site_label_1
_geom_angle_atom_site_label_2
_geom_angle_atom_site_label_3
_geom_angle
_geom_angle_publ_flag
_geom_angle_site_symmetry_1
_geom_angle_site_symmetry_3
Br(1) Cu(1) N(1) 93.68(4) yes . .
Br(1) Cu(1) N(2) 103.94(4) yes . .
Br(1) Cu(1) N(3) 100.19(4) yes . 3_655
Br(1) Cu(1) N(4) 89.75(4) yes . 3_655
N(1) Cu(1) N(2) 79.27(6) yes . .
N(1) Cu(1) N(3) 164.76(6) yes . 3_655
N(1) Cu(1) N(4) 107.13(6) yes . 3_655
N(2) Cu(1) N(3) 91.20(7) yes . 3_655
N(2) Cu(1) N(4) 164.66(6) yes . 3_655
N(3) Cu(1) N(4) 79.40(6) yes 3_655 3_655
Cu(1) N(1) C(1) 129.74(14) yes . .
Cu(1) N(1) C(5) 112.97(13) yes . .
C(1) N(1) C(5) 117.03(17) yes . .
Cu(1) N(2) N(3) 133.50(12) yes . .
Cu(1) N(2) C(6) 117.68(13) yes . .
N(3) N(2) C(6) 108.49(16) yes . .
Cu(1) N(3) N(2) 134.11(13) yes 3_655 .
Cu(1) N(3) C(8) 117.01(14) yes 3_655 .
N(2) N(3) C(8) 108.18(16) yes . .
Cu(1) N(4) C(9) 111.92(13) yes 3_655 .
Cu(1) N(4) C(13) 130.33(14) yes 3_655 .
C(9) N(4) C(13) 117.21(18) yes . .
N(1) C(1) C(2) 123.7(2) yes . .
C(1) C(2) C(3) 118.8(2) yes . .
C(2) C(3) C(4) 119.1(2) yes . .
C(3) C(4) C(5) 119.3(2) yes . .
N(1) C(5) C(4) 122.17(19) yes . .
N(1) C(5) C(6) 114.36(17) yes . .
C(4) C(5) C(6) 123.46(19) yes . .
N(2) C(6) C(5) 114.93(18) yes . .
N(2) C(6) C(7) 109.77(18) yes . .
C(5) C(6) C(7) 135.26(18) yes . .
C(6) C(7) C(8) 103.47(17) yes . .
N(3) C(8) C(7) 110.08(18) yes . .
N(3) C(8) C(9) 115.15(17) yes . .
C(7) C(8) C(9) 134.72(18) yes . .
N(4) C(9) C(8) 114.75(17) yes . .
N(4) C(9) C(10) 122.33(19) yes . .
C(8) C(9) C(10) 122.91(18) yes . .
C(9) C(10) C(11) 119.04(19) yes . .
C(10) C(11) C(12) 118.9(2) yes . .
C(11) C(12) C(13) 119.2(2) yes . .
N(4) C(13) C(12) 123.3(2) yes . .
N(1) C(1) H(1) 118.2(2) no . .
C(2) C(1) H(1) 118.2(2) no . .
C(1) C(2) H(2) 120.6(2) no . .
C(3) C(2) H(2) 120.6(2) no . .
C(2) C(3) H(3) 120.5(2) no . .
C(4) C(3) H(3) 120.5(2) no . .
C(3) C(4) H(4) 120.4(2) no . .
C(5) C(4) H(4) 120.4(2) no . .
C(6) C(7) H(5) 128.3(2) no . .
C(8) C(7) H(5) 128.3(2) no . .
C(9) C(10) H(6) 120.5 no . .
C(11) C(10) H(6) 120.5 no . .
C(10) C(11) H(7) 120.6 no . .
C(12) C(11) H(7) 120.6 no . .
C(11) C(12) H(8) 120.4 no . .
C(13) C(12) H(8) 120.4 no . .
N(4) C(13) H(9) 118.4 no . .
C(12) C(13) H(9) 118.3 no . .

loop_
_geom_bond_atom_site_label_1
_geom_bond_atom_site_label_2
_geom_bond_distance
_geom_bond_publ_flag
_geom_bond_site_symmetry_2
Br(1) Cu(1) 2.6495(2) yes .
Cu(1) N(1) 2.0914(16) yes .
Cu(1) N(2) 1.9564(16) yes .
Cu(1) N(3) 1.9560(16) yes 3_655
Cu(1) N(4) 2.1034(17) yes 3_655
N(1) C(1) 1.341(2) yes .
N(1) C(5) 1.356(2) yes .
N(2) N(3) 1.340(2) yes .
N(2) C(6) 1.344(2) yes .
N(3) C(8) 1.343(2) yes .
N(4) C(9) 1.351(2) yes .
N(4) C(13) 1.349(2) yes .
C(1) C(2) 1.384(3) yes .
C(2) C(3) 1.365(3) yes .
C(3) C(4) 1.383(3) yes .
C(4) C(5) 1.387(2) yes .
C(5) C(6) 1.458(2) yes .
C(6) C(7) 1.392(3) yes .
C(7) C(8) 1.391(2) yes .
C(8) C(9) 1.459(3) yes .
C(9) C(10) 1.390(2) yes .
C(10) C(11) 1.382(3) yes .
C(11) C(12) 1.375(3) yes .
C(12) C(13) 1.372(3) yes .
C(1) H(1) 0.950(2) no .
C(2) H(2) 0.950(2) no .
C(3) H(3) 0.950(2) no .
C(4) H(4) 0.950(2) no .
C(7) H(5) 0.950(2) no .
C(10) H(6) 0.950 no .
C(11) H(7) 0.950 no .
C(12) H(8) 0.950 no .
C(13) H(9) 0.950 no .

loop_
_geom_contact_atom_site_label_1
_geom_contact_atom_site_label_2
_geom_contact_distance
_geom_contact_site_symmetry_2
N(1) N(4) 3.561(2) 1_455
N(2) C(13) 3.409(2) 1_455
N(3) C(1) 3.385(2) 1_655
N(4) N(1) 3.561(2) 1_655
N(4) C(5) 3.503(2) 1_655
C(1) N(3) 3.385(2) 1_455
C(1) C(3) 3.570(3) 3_565
C(2) C(3) 3.478(3) 3_565
C(2) C(4) 3.497(3) 3_565
C(2) C(6) 3.541(3) 1_455
C(2) C(7) 3.474(3) 1_455
C(2) C(8) 3.508(3) 1_455
C(3) C(1) 3.570(3) 3_565
C(3) C(2) 3.478(3) 3_565
C(3) C(7) 3.491(3) 1_455
C(3) C(8) 3.589(2) 1_455
C(4) C(2) 3.497(3) 3_565
C(4) C(9) 3.553(2) 1_455
C(4) C(10) 3.575(3) 1_455
C(4) C(11) 3.592(3) 2_654
C(5) N(4) 3.503(2) 1_455
C(5) C(9) 3.462(2) 1_455
C(6) C(2) 3.541(3) 1_655
C(6) C(12) 3.514(3) 1_455
C(6) C(13) 3.392(2) 1_455
C(7) C(2) 3.474(3) 1_655
C(7) C(3) 3.491(3) 1_655
C(7) C(11) 3.592(3) 1_455
C(7) C(12) 3.295(3) 1_455
C(8) C(2) 3.508(3) 1_655
C(8) C(3) 3.589(2) 1_655
C(8) C(12) 3.553(3) 1_455
C(9) C(4) 3.553(2) 1_655
C(9) C(5) 3.462(2) 1_655
C(10) C(4) 3.575(3) 1_655
C(11) C(4) 3.592(3) 2_644
C(11) C(7) 3.592(3) 1_655
C(12) C(6) 3.514(3) 1_655
C(12) C(7) 3.295(3) 1_655
C(12) C(8) 3.553(3) 1_655
C(13) N(2) 3.409(2) 1_655
C(13) C(6) 3.392(2) 1_655
Br(1) H(1) 2.8860(2) 1_655
Br(1) H(2) 3.2874(2) 1_655
Br(1) H(3) 2.9419(2) 3_565
Br(1) H(5) 3.5432(2) 4_555
Br(1) H(6) 2.927 4_555
Br(1) H(7) 2.914 4_455
Br(1) H(8) 3.569 3_755
Br(1) H(9) 2.954 3_755
N(1) H(3) 3.5543(16) 3_565
N(2) H(1) 3.5911(16) 1_655
N(2) H(2) 3.5292(16) 1_655
N(2) H(9) 3.320 1_455
N(3) H(1) 3.4902(16) 1_655
N(3) H(9) 3.416 1_455
C(1) H(3) 3.432(2) 3_565
C(2) H(2) 3.460(2) 3_465
C(3) H(5) 3.552(2) 1_455
C(3) H(7) 3.277 2_654
C(3) H(8) 3.578 2_654
C(4) H(2) 3.435(2) 3_565
C(4) H(7) 3.369 2_654
C(6) H(2) 3.297(2) 1_655
C(7) H(2) 3.529(2) 1_655
C(7) H(3) 3.567(2) 1_655
C(7) H(8) 3.334 1_455
C(8) H(8) 3.297 1_455
C(10) H(4) 3.508(2) 1_655
C(10) H(4) 3.496(2) 2_644
C(10) H(8) 3.551 2_754
C(10) H(9) 3.558 2_754
C(11) H(3) 3.223(2) 2_644
C(11) H(4) 2.851(2) 2_644
C(11) H(5) 3.453(2) 1_655
C(12) H(3) 3.430(2) 2_644
C(12) H(4) 3.093(2) 2_644
C(12) H(5) 3.478(2) 1_655
C(12) H(6) 3.156 2_744
C(13) H(6) 3.218 2_744
C(13) H(7) 3.445 2_744
H(1) Br(1) 2.8860(2) 1_455
H(1) N(2) 3.5911(16) 1_455
H(1) N(3) 3.4902(16) 1_455
H(1) H(7) 3.196 4_455
H(2) Br(1) 3.2874(2) 1_455
H(2) N(2) 3.5292(16) 1_455
H(2) C(2) 3.460(2) 3_465
H(2) C(4) 3.435(2) 3_565
H(2) C(6) 3.297(2) 1_455
H(2) C(7) 3.529(2) 1_455
H(2) H(2) 2.609 3_465
H(2) H(3) 3.507 3_465
H(2) H(4) 3.547 3_565
H(3) Br(1) 2.9419(2) 3_565
H(3) N(1) 3.5543(16) 3_565
H(3) C(1) 3.432(2) 3_565
H(3) C(7) 3.567(2) 1_455
H(3) C(11) 3.223(2) 2_654
H(3) C(12) 3.430(2) 2_654
H(3) H(2) 3.507 3_465
H(3) H(5) 3.401 1_455
H(3) H(7) 2.615 2_654
H(3) H(8) 3.032 2_654
H(4) C(10) 3.508(2) 1_455
H(4) C(10) 3.496(2) 2_654
H(4) C(11) 2.851(2) 2_654
H(4) C(12) 3.093(2) 2_654
H(4) H(2) 3.547 3_565
H(4) H(6) 3.528 1_455
H(4) H(7) 2.804 2_654
H(4) H(8) 3.215 2_654
H(5) Br(1) 3.5432(2) 4_554
H(5) C(3) 3.552(2) 1_655
H(5) C(11) 3.453(2) 1_455
H(5) C(12) 3.478(2) 1_455
H(5) H(3) 3.401 1_655
H(5) H(7) 3.473 1_455
H(5) H(8) 3.508 1_455
H(5) H(8) 3.146 2_754
H(6) Br(1) 2.927 4_554
H(6) C(12) 3.156 2_754
H(6) C(13) 3.218 2_754
H(6) H(4) 3.528 1_655
H(6) H(8) 2.763 2_754
H(6) H(9) 2.850 2_754
H(7) Br(1) 2.914 4_654
H(7) C(3) 3.277 2_644
H(7) C(4) 3.369 2_644
H(7) C(13) 3.445 2_754
H(7) H(1) 3.196 4_654
H(7) H(3) 2.615 2_644
H(7) H(4) 2.804 2_644
H(7) H(5) 3.473 1_655
H(7) H(9) 3.141 2_754
H(8) Br(1) 3.569 3_755
H(8) C(3) 3.578 2_644
H(8) C(7) 3.334 1_655
H(8) C(8) 3.297 1_655
H(8) C(10) 3.551 2_744
H(8) H(3) 3.032 2_644
H(8) H(4) 3.215 2_644
H(8) H(5) 3.508 1_655
H(8) H(5) 3.146 2_744
H(8) H(6) 2.763 2_744
H(9) Br(1) 2.954 3_755
H(9) N(2) 3.320 1_655
H(9) N(3) 3.416 1_655
H(9) C(10) 3.558 2_744
H(9) H(6) 2.850 2_744
H(9) H(7) 3.141 2_744

loop_
_geom_torsion_atom_site_label_1
_geom_torsion_atom_site_label_2
_geom_torsion_atom_site_label_3
_geom_torsion_atom_site_label_4
_geom_torsion
_geom_torsion_site_symmetry_1
_geom_torsion_site_symmetry_3
_geom_torsion_site_symmetry_4
Br(1) Cu(1) N(1) C(1) -77.82(18) . . .
Br(1) Cu(1) N(1) C(5) 96.08(13) . . .
Br(1) Cu(1) N(2) N(3) 89.24(17) . . .
Br(1) Cu(1) N(2) C(6) -83.37(14) . . .
Br(1) Cu(1) N(3) N(2) -92.70(17) . 3_655 3_655
Br(1) Cu(1) N(3) C(8) 76.34(14) . 3_655 3_655
Br(1) Cu(1) N(4) C(9) -89.02(13) . 3_655 3_655
Br(1) Cu(1) N(4) C(13) 82.17(18) . 3_655 3_655
N(1) Cu(1) N(2) N(3) -179.60(18) . . .
N(1) Cu(1) N(2) C(6) 7.79(14) . . .
N(2) Cu(1) N(1) C(1) 178.67(19) . . .
N(2) Cu(1) N(1) C(5) -7.43(13) . . .
N(1) Cu(1) N(3) N(2) 62.5(3) . 3_655 3_655
N(1) Cu(1) N(3) C(8) -128.4(2) . 3_655 3_655
N(3) Cu(1) N(1) C(1) 126.6(2) 3_655 . .
N(3) Cu(1) N(1) C(5) -59.5(3) 3_655 . .
N(1) Cu(1) N(4) C(9) 177.21(13) . 3_655 3_655
N(1) Cu(1) N(4) C(13) -11.60(19) . 3_655 3_655
N(4) Cu(1) N(1) C(1) 13.05(19) 3_655 . .
N(4) Cu(1) N(1) C(5) -173.06(13) 3_655 . .
N(2) Cu(1) N(3) N(2) 11.69(18) . 3_655 3_655
N(2) Cu(1) N(3) C(8) -179.26(15) . 3_655 3_655
N(3) Cu(1) N(2) N(3) -11.58(17) 3_655 . .
N(3) Cu(1) N(2) C(6) 175.82(14) 3_655 . .
N(2) Cu(1) N(4) C(9) 64.4(3) . 3_655 3_655
N(2) Cu(1) N(4) C(13) -124.4(2) . 3_655 3_655
N(4) Cu(1) N(2) N(3) -63.3(3) 3_655 . .
N(4) Cu(1) N(2) C(6) 124.0(2) 3_655 . .
N(3) Cu(1) N(4) C(9) 11.40(13) 3_655 3_655 3_655
N(3) Cu(1) N(4) C(13) -177.41(19) 3_655 3_655 3_655
N(4) Cu(1) N(3) N(2) 179.49(18) 3_655 3_655 3_655
N(4) Cu(1) N(3) C(8) -11.46(14) 3_655 3_655 3_655
Cu(1) N(1) C(1) C(2) 174.71(16) . . .
Cu(1) N(1) C(5) C(4) -174.68(15) . . .
Cu(1) N(1) C(5) C(6) 6.0(2) . . .
C(1) N(1) C(5) C(4) 0.1(2) . . .
C(1) N(1) C(5) C(6) -179.24(18) . . .
C(5) N(1) C(1) C(2) 1.0(3) . . .
Cu(1) N(2) N(3) Cu(1) 16.2(2) . . 3_655
Cu(1) N(2) N(3) C(8) -174.04(14) . . .
Cu(1) N(2) C(6) C(5) -6.9(2) . . .
Cu(1) N(2) C(6) C(7) 175.19(13) . . .
N(3) N(2) C(6) C(5) 178.79(16) . . .
N(3) N(2) C(6) C(7) 0.8(2) . . .
C(6) N(2) N(3) Cu(1) -170.68(14) . . 3_655
C(6) N(2) N(3) C(8) -0.9(2) . . .
Cu(1) N(3) C(8) C(7) 172.45(13) 3_655 . .
Cu(1) N(3) C(8) C(9) -9.7(2) 3_655 . .
N(2) N(3) C(8) C(7) 0.7(2) . . .
N(2) N(3) C(8) C(9) 178.59(16) . . .
Cu(1) N(4) C(9) C(8) 9.7(2) 3_655 . .
Cu(1) N(4) C(9) C(10) -171.45(16) 3_655 . .
Cu(1) N(4) C(13) C(12) 171.16(16) 3_655 . .
C(9) N(4) C(13) C(12) 0.3(3) . . .
C(13) N(4) C(9) C(8) -177.86(18) . . .
C(13) N(4) C(9) C(10) 1.0(2) . . .
N(1) C(1) C(2) C(3) -1.5(3) . . .
C(1) C(2) C(3) C(4) 0.8(3) . . .
C(2) C(3) C(4) C(5) 0.2(3) . . .
C(3) C(4) C(5) N(1) -0.6(3) . . .
C(3) C(4) C(5) C(6) 178.58(19) . . .
N(1) C(5) C(6) N(2) 0.1(2) . . .
N(1) C(5) C(6) C(7) 177.4(2) . . .
C(4) C(5) C(6) N(2) -179.18(19) . . .
C(4) C(5) C(6) C(7) -1.9(3) . . .
N(2) C(6) C(7) C(8) -0.4(2) . . .
C(5) C(6) C(7) C(8) -177.8(2) . . .
C(6) C(7) C(8) N(3) -0.2(2) . . .
C(6) C(7) C(8) C(9) -177.5(2) . . .
N(3) C(8) C(9) N(4) -0.7(2) . . .
N(3) C(8) C(9) C(10) -179.60(19) . . .
C(7) C(8) C(9) N(4) 176.5(2) . . .
C(7) C(8) C(9) C(10) -2.4(3) . . .
N(4) C(9) C(10) C(11) -1.6(3) . . .
C(8) C(9) C(10) C(11) 177.18(19) . . .
C(9) C(10) C(11) C(12) 0.8(3) . . .
C(10) C(11) C(12) C(13) 0.4(3) . . .
C(11) C(12) C(13) N(4) -1.1(3) . . .
